data_2214103
loop_
_publ_author_name
'B. Thimme Gowda'
'Ingrid Svoboda'
'Hartmut Fuess '

_publ_section_title
;
 2,4,6-Trichloroaniline
;
_journal_coeditor_code BT2410
_journal_issue 7
_journal_name_full 'Acta Crystallographica Section E'
_journal_page_first o3347
_journal_page_last o3347
_journal_paper_doi 10.1107/S1600536807030929
_journal_volume 63
_journal_year 2007
_chemical_formula_iupac 'C6 H4 Cl3 N'
_chemical_formula_moiety 'C6 H4 Cl3 N'
_chemical_formula_sum 'C6 H4 Cl3 N'
_chemical_formula_weight 196.45
_chemical_name_systematic
;
2,4,6-Trichloroaniline
;
_space_group_IT_number 4
_symmetry_cell_setting monoclinic
_symmetry_space_group_name_Hall 'P 2yb'
_symmetry_space_group_name_H-M 'P 1 21 1'
_atom_sites_solution_hydrogens difmap
_atom_sites_solution_primary direct
_atom_sites_solution_secondary difmap
_audit_creation_method SHELXL-97
_cell_angle_alpha 90.00
_cell_angle_beta 111.546(8)
_cell_angle_gamma 90.00
_cell_formula_units_Z 4
_cell_length_a 13.1933(9)
_cell_length_b 3.7913(3)
_cell_length_c 15.7740(10)
_cell_measurement_reflns_used 2998
_cell_measurement_temperature 100(2)
_cell_measurement_theta_max 26.451
_cell_measurement_theta_min 2.763
_cell_volume 733.88(10)
_computing_cell_refinement
;
CrysAlis RED (Oxford Diffraction, 2006)
;
_computing_data_collection
;
CrysAlis CCD (Oxford Diffraction, 2006)
;
_computing_data_reduction
;
CrysAlis RED
;
_computing_molecular_graphics
;
PLATON (Spek, 2003) and ORTEP-3 (Farrugia, 1997)
;
_computing_publication_material SHELXL97
_computing_structure_refinement 'SHELXL97 (Sheldrick, 1997)'
_computing_structure_solution 'SHELXS97 (Sheldrick, 1997)'
_diffrn_ambient_temperature 100(2)
_diffrn_detector_area_resol_mean 8.4012
_diffrn_measured_fraction_theta_full 0.997
_diffrn_measured_fraction_theta_max 0.997
_diffrn_measurement_device_type
;
Oxford Diffraction Xcalibur single-crystal X-ray diffractometer
with a Sapphire CCD detector
;
_diffrn_measurement_method
;
Rotation method data acquisition using \w and \f
;
_diffrn_radiation_monochromator graphite
_diffrn_radiation_source 'Enhance (Mo) X-ray Source'
_diffrn_radiation_type MoK\a
_diffrn_radiation_wavelength 0.71073
_diffrn_reflns_av_R_equivalents 0.0196
_diffrn_reflns_av_sigmaI/netI 0.0283
_diffrn_reflns_limit_h_max 16
_diffrn_reflns_limit_h_min -16
_diffrn_reflns_limit_k_max 4
_diffrn_reflns_limit_k_min -3
_diffrn_reflns_limit_l_max 19
_diffrn_reflns_limit_l_min -19
_diffrn_reflns_number 6014
_diffrn_reflns_theta_full 26.37
_diffrn_reflns_theta_max 26.37
_diffrn_reflns_theta_min 2.52
_diffrn_standards_decay_% 0
_exptl_absorpt_coefficient_mu 1.158
_exptl_absorpt_correction_T_max 0.9551
_exptl_absorpt_correction_T_min 0.6544
_exptl_absorpt_correction_type multi-scan
_exptl_absorpt_process_details '(CrysAlis RED; Oxford Diffraction, 2006)'
_exptl_crystal_colour colourless
_exptl_crystal_density_diffrn 1.778
_exptl_crystal_density_method 'not measured'
_exptl_crystal_description Needle
_exptl_crystal_F_000 392
_exptl_crystal_size_max 0.40
_exptl_crystal_size_mid 0.06
_exptl_crystal_size_min 0.04
_refine_diff_density_max 0.314
_refine_diff_density_min -0.200
_refine_ls_abs_structure_details 'Flack (1983), 909 Friedel pairs'
_refine_ls_abs_structure_Flack 0.05(6)
_refine_ls_extinction_method none
_refine_ls_goodness_of_fit_ref 1.057
_refine_ls_hydrogen_treatment refxyz
_refine_ls_matrix_type full
_refine_ls_number_parameters 205
_refine_ls_number_reflns 2640
_refine_ls_number_restraints 1
_refine_ls_restrained_S_all 1.057
_refine_ls_R_factor_all 0.0281
_refine_ls_R_factor_gt 0.0223
_refine_ls_shift/su_max 0.001
_refine_ls_shift/su_mean 0.000
_refine_ls_structure_factor_coef Fsqd
_refine_ls_weighting_details 'calc w=1/[\s^2^(Fo^2^)+(0.0308P)^2^+0.0195P] where P=(Fo^2^+2Fc^2^)/3'
_refine_ls_weighting_scheme calc
_refine_ls_wR_factor_gt 0.0494
_refine_ls_wR_factor_ref 0.0516
_reflns_number_gt 2394
_reflns_number_total 2640
_reflns_threshold_expression I>2sigma(I)
_cod_data_source_file bt2410.cif
_cod_data_source_block I
_cod_original_cell_volume 733.88(9)
_cod_original_sg_symbol_H-M 'P 21'
_cod_database_code 2214103
_cod_database_fobs_code 2214103

loop_
_symmetry_equiv_pos_as_xyz
'x, y, z'
'-x, y+1/2, -z'

loop_
_atom_site_type_symbol
_atom_site_label
_atom_site_fract_x
_atom_site_fract_y
_atom_site_fract_z
_atom_site_U_iso_or_equiv
_atom_site_adp_type
_atom_site_calc_flag
_atom_site_occupancy
C C1 -0.17763(17) 0.1364(8) -0.48017(15) 0.0136(5) Uani d 1
C C2 -0.15064(17) 0.1814(7) -0.38618(15) 0.0136(5) Uani d 1
C C3 -0.21934(19) 0.0893(7) -0.34146(16) 0.0161(5) Uani d 1
H H3 -0.1964(19) 0.127(8) -0.2782(16) 0.019 Uiso d 1
C C4 -0.32004(18) -0.0566(7) -0.39203(16) 0.0145(5) Uani d 1
C C5 -0.35067(17) -0.1116(8) -0.48459(15) 0.0139(5) Uani d 1
H H5 -0.4162(19) -0.201(7) -0.5161(16) 0.017 Uiso d 1
C C6 -0.27979(18) -0.0155(7) -0.52667(14) 0.0145(5) Uani d 1
C C7 0.18568(16) -0.1233(8) -0.04221(14) 0.0123(5) Uani d 1
C C8 0.26254(17) -0.2849(7) -0.07128(14) 0.0137(5) Uani d 1
C C9 0.36317(17) -0.4004(8) -0.01229(14) 0.0130(5) Uani d 1
H H9 0.4118(18) -0.505(7) -0.0361(15) 0.016 Uiso d 1
C C10 0.38899(16) -0.3535(7) 0.08034(14) 0.0129(5) Uani d 1
C C11 0.31648(17) -0.1988(7) 0.11387(15) 0.0124(5) Uani d 1
H H11 0.3328(18) -0.175(7) 0.1782(16) 0.015 Uiso d 1
C C12 0.21624(17) -0.0889(7) 0.05230(15) 0.0127(5) Uani d 1
N N1 -0.10582(16) 0.2177(6) -0.52298(15) 0.0183(5) Uani d 1
H H1A -0.058(2) 0.357(9) -0.4968(17) 0.022 Uiso d 1
H H1B -0.138(2) 0.262(7) -0.5786(17) 0.022 Uiso d 1
N N2 0.08434(16) -0.0177(6) -0.10248(14) 0.0167(5) Uani d 1
H H2A 0.077(2) 0.014(8) -0.1578(18) 0.020 Uiso d 1
H H2B 0.0519(19) 0.132(8) -0.0836(16) 0.020 Uiso d 1
Cl Cl1 -0.02316(4) 0.36022(18) -0.32306(4) 0.01969(14) Uani d 1
Cl Cl2 -0.40873(4) -0.17199(18) -0.33787(4) 0.01946(15) Uani d 1
Cl Cl3 -0.31863(5) -0.09196(19) -0.64317(4) 0.02145(16) Uani d 1
Cl Cl4 0.22936(4) -0.34462(19) -0.18807(3) 0.01808(15) Uani d 1
Cl Cl5 0.51505(4) -0.49705(17) 0.15626(4) 0.01731(15) Uani d 1
Cl Cl6 0.12272(4) 0.09515(17) 0.09410(4) 0.01712(15) Uani d 1

loop_
_atom_site_aniso_label
_atom_site_aniso_U_11
_atom_site_aniso_U_22
_atom_site_aniso_U_33
_atom_site_aniso_U_12
_atom_site_aniso_U_13
_atom_site_aniso_U_23
C1 0.0135(10) 0.0103(14) 0.0163(11) 0.0037(11) 0.0047(9) 0.0008(10)
C2 0.0108(10) 0.0084(14) 0.0167(11) -0.0006(11) -0.0007(9) 0.0011(10)
C3 0.0191(11) 0.0136(15) 0.0128(11) 0.0024(11) 0.0027(9) 0.0003(11)
C4 0.0155(11) 0.0084(15) 0.0228(12) 0.0008(11) 0.0105(10) 0.0019(10)
C5 0.0109(10) 0.0118(15) 0.0165(11) -0.0002(12) 0.0020(9) 0.0004(11)
C6 0.0173(11) 0.0131(15) 0.0100(10) 0.0032(11) 0.0014(9) -0.0015(10)
C7 0.0127(10) 0.0080(13) 0.0165(11) -0.0026(11) 0.0059(9) 0.0025(10)
C8 0.0162(11) 0.0142(15) 0.0117(10) -0.0056(11) 0.0061(9) -0.0018(10)
C9 0.0132(10) 0.0106(14) 0.0178(11) -0.0026(11) 0.0087(9) -0.0017(10)
C10 0.0091(10) 0.0115(14) 0.0162(11) 0.0002(11) 0.0024(9) 0.0027(11)
C11 0.0144(11) 0.0091(15) 0.0132(11) -0.0030(10) 0.0047(9) -0.0001(10)
C12 0.0135(10) 0.0093(15) 0.0194(11) -0.0017(11) 0.0109(9) -0.0009(10)
N1 0.0165(10) 0.0214(15) 0.0166(10) -0.0027(10) 0.0056(9) -0.0021(10)
N2 0.0134(10) 0.0205(14) 0.0165(10) 0.0031(10) 0.0060(8) 0.0023(10)
Cl1 0.0148(3) 0.0204(4) 0.0189(3) -0.0034(3) 0.0004(2) 0.0003(3)
Cl2 0.0201(3) 0.0214(4) 0.0196(3) -0.0022(3) 0.0105(2) 0.0010(3)
Cl3 0.0260(3) 0.0255(4) 0.0116(3) -0.0037(3) 0.0056(2) -0.0032(3)
Cl4 0.0162(3) 0.0254(4) 0.0120(3) -0.0030(3) 0.0044(2) -0.0027(3)
Cl5 0.0130(3) 0.0201(4) 0.0163(3) 0.0027(3) 0.0025(2) 0.0003(2)
Cl6 0.0166(3) 0.0168(4) 0.0220(3) 0.0013(3) 0.0119(2) -0.0020(3)

loop_
_atom_type_symbol
_atom_type_description
_atom_type_scat_dispersion_real
_atom_type_scat_dispersion_imag
_atom_type_scat_source
C C 0.0033 0.0016 'International Tables Vol C Tables 4.2.6.8 and 6.1.1.4'
H H 0.0000 0.0000 'International Tables Vol C Tables 4.2.6.8 and 6.1.1.4'
N N 0.0061 0.0033 'International Tables Vol C Tables 4.2.6.8 and 6.1.1.4'
Cl Cl 0.1484 0.1585 'International Tables Vol C Tables 4.2.6.8 and 6.1.1.4'

loop_
_geom_angle_atom_site_label_1
_geom_angle_atom_site_label_2
_geom_angle_atom_site_label_3
_geom_angle
N1 C1 C6 122.4(2)
N1 C1 C2 122.3(2)
C6 C1 C2 115.2(2)
C3 C2 C1 123.3(2)
C3 C2 Cl1 118.81(17)
C1 C2 Cl1 117.87(18)
C2 C3 C4 118.4(2)
C2 C3 H3 119.1(15)
C4 C3 H3 122.4(15)
C5 C4 C3 121.0(2)
C5 C4 Cl2 119.55(18)
C3 C4 Cl2 119.49(17)
C6 C5 C4 118.8(2)
C6 C5 H5 121.5(15)
C4 C5 H5 119.6(15)
C5 C6 C1 123.3(2)
C5 C6 Cl3 118.36(17)
C1 C6 Cl3 118.35(17)
N2 C7 C8 122.3(2)
N2 C7 C12 122.1(2)
C8 C7 C12 115.46(19)
C9 C8 C7 123.41(19)
C9 C8 Cl4 118.41(17)
C7 C8 Cl4 118.17(16)
C8 C9 C10 118.2(2)
C8 C9 H9 119.4(14)
C10 C9 H9 122.4(14)
C11 C10 C9 121.4(2)
C11 C10 Cl5 119.34(16)
C9 C10 Cl5 119.23(17)
C10 C11 C12 118.41(19)
C10 C11 H11 121.7(14)
C12 C11 H11 119.8(14)
C11 C12 C7 123.1(2)
C11 C12 Cl6 118.73(17)
C7 C12 Cl6 118.21(16)
C1 N1 H1A 116.0(18)
C1 N1 H1B 112.1(17)
H1A N1 H1B 114(3)
C7 N2 H2A 117.7(17)
C7 N2 H2B 116.6(17)
H2A N2 H2B 113(3)

loop_
_geom_bond_atom_site_label_1
_geom_bond_atom_site_label_2
_geom_bond_distance
C1 N1 1.385(3)
C1 C6 1.400(3)
C1 C2 1.402(3)
C2 C3 1.382(3)
C2 Cl1 1.746(2)
C3 C4 1.389(3)
C3 H3 0.94(2)
C4 C5 1.380(3)
C4 Cl2 1.739(2)
C5 C6 1.380(3)
C5 H5 0.89(2)
C6 Cl3 1.741(2)
C7 N2 1.385(3)
C7 C8 1.398(3)
C7 C12 1.400(3)
C8 C9 1.383(3)
C8 Cl4 1.745(2)
C9 C10 1.385(3)
C9 H9 0.94(2)
C10 C11 1.382(3)
C10 Cl5 1.742(2)
C11 C12 1.386(3)
C11 H11 0.96(2)
C12 Cl6 1.744(2)
N1 H1A 0.81(3)
N1 H1B 0.84(2)
N2 H2A 0.85(3)
N2 H2B 0.83(3)

loop_
_geom_hbond_atom_site_label_D
_geom_hbond_atom_site_label_H
_geom_hbond_atom_site_label_A
_geom_hbond_site_symmetry_A
_geom_hbond_distance_DH
_geom_hbond_distance_HA
_geom_hbond_distance_DA
_geom_hbond_angle_DHA
N1 H1A N1 2_554 0.81(3) 2.48(3) 3.229(3) 155(2)
N1 H1A Cl1 . 0.81(3) 2.61(3) 2.983(2) 110(2)
N1 H1B Cl3 . 0.84(3) 2.60(3) 2.991(2) 110(2)
N2 H2A Cl1 . 0.85(3) 2.78(3) 3.542(2) 150(2)
N2 H2B Cl6 2 0.83(3) 2.85(3) 3.626(2) 156(2)

loop_
_geom_torsion_atom_site_label_1
_geom_torsion_atom_site_label_2
_geom_torsion_atom_site_label_3
_geom_torsion_atom_site_label_4
_geom_torsion
N1 C1 C2 C3 -177.4(3)
C6 C1 C2 C3 -0.9(4)
N1 C1 C2 Cl1 2.1(4)
C6 C1 C2 Cl1 178.57(19)
C1 C2 C3 C4 0.3(4)
Cl1 C2 C3 C4 -179.3(2)
C2 C3 C4 C5 0.6(4)
C2 C3 C4 Cl2 -179.5(2)
C3 C4 C5 C6 -0.7(4)
Cl2 C4 C5 C6 179.4(2)
C4 C5 C6 C1 -0.1(4)
C4 C5 C6 Cl3 179.1(2)
N1 C1 C6 C5 177.3(3)
C2 C1 C6 C5 0.8(4)
N1 C1 C6 Cl3 -1.9(4)
C2 C1 C6 Cl3 -178.4(2)
N2 C7 C8 C9 -178.4(3)
C12 C7 C8 C9 -1.0(4)
N2 C7 C8 Cl4 1.5(4)
C12 C7 C8 Cl4 178.84(19)
C7 C8 C9 C10 0.0(4)
Cl4 C8 C9 C10 -179.8(2)
C8 C9 C10 C11 0.6(4)
C8 C9 C10 Cl5 179.9(2)
C9 C10 C11 C12 -0.2(4)
Cl5 C10 C11 C12 -179.51(19)
C10 C11 C12 C7 -0.8(4)
C10 C11 C12 Cl6 178.2(2)
N2 C7 C12 C11 178.8(2)
C8 C7 C12 C11 1.4(4)
N2 C7 C12 Cl6 -0.3(4)
C8 C7 C12 Cl6 -177.7(2)

loop_
_cod_related_entry_id
_cod_related_entry_database
_cod_related_entry_code
1 ChemSpider 11961
